data_7039617
loop_
_publ_author_name
'Hessevik, Julie'
'Lalrempuia, Ralte'
'Nsiri, Hajar'
'T\"ornroos, Karl W'
'Jensen, Vidar R.'
'Le Roux, Erwan'

_publ_section_title
;
 Sterically (un)encumbered mer-tridentate N-heterocyclic carbene complexes
 of titanium(iv) for the copolymerization of cyclohexene oxide with CO2.
;
_journal_issue 37
_journal_name_full 'Dalton transactions (Cambridge, England : 2003)'
_journal_page_first 14734
_journal_page_last 14744
_journal_paper_doi 10.1039/c6dt01706a
_journal_volume 45
_journal_year 2016
_chemical_formula_moiety 'C42 H52 N4 O8 Ti2, C4 H8 O'
_chemical_formula_sum 'C46 H60 N4 O9 Ti2'
_chemical_formula_weight 908.78
_chemical_properties_physical Air-sensitive,Moisture-sensitive,Hygroscopic
_space_group_crystal_system monoclinic
_space_group_IT_number 15
_space_group_name_Hall '-C 2yc'
_space_group_name_H-M_alt 'C 1 2/c 1'
_symmetry_space_group_name_Hall '-C 2yc'
_symmetry_space_group_name_H-M 'C 1 2/c 1'
_atom_sites_solution_hydrogens geom
_audit_creation_method SHELXL-2014/7
_audit_update_record
;
2016-05-30 deposited with the CCDC.
2016-06-14 downloaded from the CCDC.
;
_cell_angle_alpha 90
_cell_angle_beta 130.641(2)
_cell_angle_gamma 90
_cell_formula_units_Z 8
_cell_length_a 29.100(4)
_cell_length_b 19.218(3)
_cell_length_c 20.797(3)
_cell_measurement_reflns_used 9879
_cell_measurement_temperature 103(2)
_cell_measurement_theta_max 30.49
_cell_measurement_theta_min 2.35
_cell_volume 8825(2)
_computing_cell_refinement 'Bruker SAINT'
_computing_data_collection 'Bruker APEX2'
_computing_data_reduction 'Bruker SAINT'
_computing_molecular_graphics 'Bruker SHELXTL'
_computing_publication_material 'Bruker SHELXTL'
_computing_structure_refinement 'SHELXL-2014/7 (Sheldrick, 2014)'
_computing_structure_solution 'SHELXT (Sheldrick, 2014)'
_diffrn_ambient_temperature 103(2)
_diffrn_measured_fraction_theta_full 0.998
_diffrn_measured_fraction_theta_max 0.998
_diffrn_measurement_device_type 'Bruker APEX-II Pt135 CCD'
_diffrn_measurement_method '\w scans'
_diffrn_radiation_type MoK\a
_diffrn_radiation_wavelength 0.71073
_diffrn_reflns_av_R_equivalents 0.0630
_diffrn_reflns_av_unetI/netI 0.0412
_diffrn_reflns_Laue_measured_fraction_full 0.998
_diffrn_reflns_Laue_measured_fraction_max 0.998
_diffrn_reflns_limit_h_max 36
_diffrn_reflns_limit_h_min -36
_diffrn_reflns_limit_k_max 24
_diffrn_reflns_limit_k_min -24
_diffrn_reflns_limit_l_max 25
_diffrn_reflns_limit_l_min -25
_diffrn_reflns_number 55583
_diffrn_reflns_point_group_measured_fraction_full 0.998
_diffrn_reflns_point_group_measured_fraction_max 0.998
_diffrn_reflns_theta_full 25.242
_diffrn_reflns_theta_max 26.372
_diffrn_reflns_theta_min 1.845
_diffrn_source 'Bruker TXS Rotating anode'
_exptl_absorpt_coefficient_mu 0.422
_exptl_absorpt_correction_type multi-scan
_exptl_absorpt_process_details 'SADABS 2012/1'
_exptl_crystal_colour yellow
_exptl_crystal_density_diffrn 1.368
_exptl_crystal_description prism
_exptl_crystal_F_000 3840
_exptl_crystal_recrystallization_method 'Re-crystallisation from solvent'
_exptl_crystal_size_max 0.480
_exptl_crystal_size_mid 0.340
_exptl_crystal_size_min 0.320
_exptl_transmission_factor_max 0.7461
_exptl_transmission_factor_min 0.5002
_refine_diff_density_max 0.691
_refine_diff_density_min -0.489
_refine_diff_density_rms 0.070
_refine_ls_extinction_method none
_refine_ls_goodness_of_fit_ref 1.057
_refine_ls_hydrogen_treatment constr
_refine_ls_matrix_type full
_refine_ls_number_parameters 615
_refine_ls_number_reflns 9018
_refine_ls_number_restraints 36
_refine_ls_restrained_S_all 1.058
_refine_ls_R_factor_all 0.0590
_refine_ls_R_factor_gt 0.0458
_refine_ls_shift/su_max 0.001
_refine_ls_shift/su_mean 0.000
_refine_ls_structure_factor_coef Fsqd
_refine_ls_weighting_details 'w=1/[\s^2^(Fo^2^)+(0.0509P)^2^+21.0862P] where P=(Fo^2^+2Fc^2^)/3'
_refine_ls_weighting_scheme calc
_refine_ls_wR_factor_gt 0.1176
_refine_ls_wR_factor_ref 0.1269
_reflns_Friedel_coverage 0.000
_reflns_number_gt 7400
_reflns_number_total 9018
_reflns_threshold_expression 'I > 2\s(I)'
_cod_data_source_file c6dt01706a2.cif
_cod_data_source_block Compound4
_cod_depositor_comments 'Adding full bibliography for 7039616--7039618.cif.'
_cod_database_code 7039617
_shelx_shelxl_version_number 2014/7
_shelx_space_group_comment
;
The symmetry employed for this shelxl refinement is uniquely defined
by the following loop, which should always be used as a source of
symmetry information in preference to the above space-group names.
They are only intended as comments.
;
_shelx_estimated_absorpt_t_min 0.823
_shelx_estimated_absorpt_t_max 0.877
_solvent_exptl_crystal_recrystallization_method 'THF/Pentane 1:5'

loop_
_space_group_symop_operation_xyz
'x, y, z'
'-x, y, -z+1/2'
'x+1/2, y+1/2, z'
'-x+1/2, y+1/2, -z+1/2'
'-x, -y, -z'
'x, -y, z-1/2'
'-x+1/2, -y+1/2, -z'
'x+1/2, -y+1/2, z-1/2'

loop_
_atom_site_label
_atom_site_type_symbol
_atom_site_fract_x
_atom_site_fract_y
_atom_site_fract_z
_atom_site_U_iso_or_equiv
_atom_site_adp_type
_atom_site_occupancy
_atom_site_site_symmetry_order
_atom_site_calc_flag
_atom_site_refinement_flags_posn
_atom_site_refinement_flags_adp
_atom_site_refinement_flags_occupancy
_atom_site_disorder_assembly
_atom_site_disorder_group
Ti1 Ti 0.29759(2) 0.51373(2) 0.65030(3) 0.02057(11) Uani 1 1 d . . . . .
Ti2 Ti 0.26390(2) 0.42961(2) 0.75512(3) 0.01989(11) Uani 1 1 d . . . . .
O1 O 0.23708(7) 0.52967(8) 0.53321(10) 0.0235(3) Uani 1 1 d . . . . .
O2 O 0.32907(7) 0.50381(8) 0.76932(10) 0.0212(3) Uani 1 1 d . . . . .
O3 O 0.35042(8) 0.58341(9) 0.67508(11) 0.0280(4) Uani 1 1 d . . . . .
O4 O 0.23886(7) 0.44238(8) 0.64242(10) 0.0219(3) Uani 1 1 d . . . . .
O5 O 0.34170(8) 0.44176(9) 0.65490(11) 0.0266(4) Uani 1 1 d D . . . .
O6 O 0.22082(7) 0.50547(8) 0.74965(10) 0.0237(3) Uani 1 1 d . . . . .
O7 O 0.32367(7) 0.36165(8) 0.79415(10) 0.0238(3) Uani 1 1 d . . . . .
O8 O 0.21285(7) 0.36760(8) 0.74589(10) 0.0240(3) Uani 1 1 d . . . . .
N1 N 0.19848(9) 0.63095(10) 0.59025(12) 0.0224(4) Uani 1 1 d . . . . .
N2 N 0.27033(9) 0.63524(10) 0.72653(12) 0.0218(4) Uani 1 1 d . . . . .
N3 N 0.31094(9) 0.49909(11) 0.92822(13) 0.0260(4) Uani 1 1 d . . . . .
N4 N 0.37062(9) 0.41400(11) 0.95492(12) 0.0254(4) Uani 1 1 d . . . . .
C1 C 0.24920(10) 0.59985(12) 0.65650(14) 0.0215(5) Uani 1 1 d . . . . .
C2 C 0.18052(11) 0.69019(13) 0.61499(16) 0.0287(5) Uani 1 1 d . . . . .
H2A H 0.1427 0.6799 0.6042 0.034 Uiso 1 1 calc R U . . .
H2B H 0.1747 0.7330 0.5839 0.034 Uiso 1 1 calc R U . . .
C3 C 0.23364(11) 0.69770(12) 0.70899(15) 0.0255(5) Uani 1 1 d . . . . .
H3A H 0.2564 0.7411 0.7215 0.031 Uiso 1 1 calc R U . . .
H3B H 0.2202 0.6970 0.7422 0.031 Uiso 1 1 calc R U . . .
C4 C 0.32503(10) 0.62048(12) 0.80840(14) 0.0231(5) Uani 1 1 d . . . . .
C5 C 0.34993(11) 0.66918(13) 0.87329(16) 0.0277(5) Uani 1 1 d . . . . .
H5 H 0.3291 0.7115 0.8622 0.033 Uiso 1 1 calc R U . . .
C6 C 0.40448(12) 0.65664(14) 0.95337(16) 0.0325(6) Uani 1 1 d . . . . .
H6 H 0.4204 0.6898 0.9972 0.039 Uiso 1 1 calc R U . . .
C7 C 0.43595(12) 0.59600(14) 0.96989(16) 0.0318(6) Uani 1 1 d . . . . .
H7 H 0.4744 0.5883 1.0242 0.038 Uiso 1 1 calc R U . . .
C8 C 0.41093(11) 0.54614(13) 0.90640(15) 0.0272(5) Uani 1 1 d . . . . .
H8 H 0.4325 0.5043 0.9179 0.033 Uiso 1 1 calc R U . . .
C9 C 0.35485(10) 0.55656(12) 0.82654(15) 0.0227(5) Uani 1 1 d . . . . .
C10 C 0.16162(10) 0.60886(12) 0.50520(15) 0.0230(5) Uani 1 1 d . . . . .
C11 C 0.18165(11) 0.55729(12) 0.47980(15) 0.0231(5) Uani 1 1 d . . . . .
C12 C 0.14210(11) 0.53590(13) 0.39517(16) 0.0279(5) Uani 1 1 d . . . . .
H12 H 0.1544 0.5003 0.3775 0.033 Uiso 1 1 calc R U . . .
C13 C 0.08543(12) 0.56542(14) 0.33669(16) 0.0323(6) Uani 1 1 d . . . . .
H13 H 0.0592 0.5502 0.2794 0.039 Uiso 1 1 calc R U . . .
C14 C 0.06690(12) 0.61715(14) 0.36159(17) 0.0346(6) Uani 1 1 d . . . . .
H14 H 0.0282 0.6380 0.3212 0.041 Uiso 1 1 calc R U . . .
C15 C 0.10465(11) 0.63851(13) 0.44506(16) 0.0300(5) Uani 1 1 d . . . . .
H15 H 0.0915 0.6740 0.4617 0.036 Uiso 1 1 calc R U . . .
C16 C 0.35704(12) 0.65575(13) 0.67181(17) 0.0307(5) Uani 1 1 d . . . . .
H16 H 0.3409 0.6802 0.6960 0.037 Uiso 1 1 calc R U . . .
C17 C 0.32112(13) 0.67949(14) 0.58096(18) 0.0356(6) Uani 1 1 d . . . . .
H17A H 0.3276 0.7294 0.5801 0.053 Uiso 1 1 calc R U . . .
H17B H 0.2779 0.6707 0.5489 0.053 Uiso 1 1 calc R U . . .
H17C H 0.3346 0.6537 0.5551 0.053 Uiso 1 1 calc R U . . .
C18 C 0.42382(14) 0.67171(17) 0.7268(2) 0.0465(7) Uani 1 1 d . . . . .
H18A H 0.4295 0.7220 0.7276 0.070 Uiso 1 1 calc R U . . .
H18B H 0.4403 0.6481 0.7040 0.070 Uiso 1 1 calc R U . . .
H18C H 0.4449 0.6553 0.7847 0.070 Uiso 1 1 calc R U . . .
C19 C 0.19974(12) 0.39812(14) 0.56920(16) 0.0312(6) Uani 1 1 d . . . . .
H19 H 0.2022 0.4137 0.5257 0.037 Uiso 1 1 calc R U . . .
C20 C 0.22131(17) 0.32334(14) 0.59188(19) 0.0466(8) Uani 1 1 d . . . . .
H20A H 0.1957 0.2944 0.5409 0.070 Uiso 1 1 calc R U . . .
H20B H 0.2188 0.3066 0.6340 0.070 Uiso 1 1 calc R U . . .
H20C H 0.2634 0.3207 0.6154 0.070 Uiso 1 1 calc R U . . .
C21 C 0.13505(14) 0.4077(2) 0.53241(19) 0.0521(8) Uani 1 1 d . . . . .
H21A H 0.1081 0.3791 0.4813 0.078 Uiso 1 1 calc R U . . .
H21B H 0.1236 0.4568 0.5178 0.078 Uiso 1 1 calc R U . . .
H21C H 0.1315 0.3934 0.5742 0.078 Uiso 1 1 calc R U . . .
C22 C 0.39479(19) 0.4061(2) 0.7204(3) 0.0453(11) Uani 0.605(4) 1 d D U P A 1
H22 H 0.3911 0.3893 0.7623 0.054 Uiso 0.605(4) 1 calc R U P A 1
C23 C 0.4028(6) 0.3438(5) 0.6832(6) 0.063(2) Uani 0.605(4) 1 d D U P A 1
H23A H 0.4325 0.3117 0.7288 0.095 Uiso 0.605(4) 1 calc R U P A 1
H23B H 0.4170 0.3597 0.6540 0.095 Uiso 0.605(4) 1 calc R U P A 1
H23C H 0.3639 0.3197 0.6427 0.095 Uiso 0.605(4) 1 calc R U P A 1
C24 C 0.4487(2) 0.4553(3) 0.7646(4) 0.0560(13) Uani 0.605(4) 1 d D U P A 1
H24A H 0.4858 0.4304 0.8101 0.084 Uiso 0.605(4) 1 calc R U P A 1
H24B H 0.4429 0.4946 0.7886 0.084 Uiso 0.605(4) 1 calc R U P A 1
H24C H 0.4521 0.4725 0.7235 0.084 Uiso 0.605(4) 1 calc R U P A 1
C22A C 0.4013(2) 0.4223(4) 0.6941(4) 0.0453(11) Uani 0.395(4) 1 d D U P A 2
H22A H 0.4169 0.4538 0.6739 0.054 Uiso 0.395(4) 1 calc R U P A 2
C23A C 0.3990(9) 0.3482(7) 0.6661(9) 0.063(2) Uani 0.395(4) 1 d D U P A 2
H23D H 0.4403 0.3299 0.6999 0.095 Uiso 0.395(4) 1 calc R U P A 2
H23E H 0.3796 0.3482 0.6060 0.095 Uiso 0.395(4) 1 calc R U P A 2
H23F H 0.3757 0.3188 0.6743 0.095 Uiso 0.395(4) 1 calc R U P A 2
C24A C 0.4432(4) 0.4271(6) 0.7903(4) 0.0560(13) Uani 0.395(4) 1 d D U P A 2
H24D H 0.4849 0.4172 0.8149 0.084 Uiso 0.395(4) 1 calc R U P A 2
H24E H 0.4306 0.3930 0.8113 0.084 Uiso 0.395(4) 1 calc R U P A 2
H24F H 0.4411 0.4740 0.8067 0.084 Uiso 0.395(4) 1 calc R U P A 2
C25 C 0.31960(10) 0.44839(12) 0.89247(15) 0.0229(5) Uani 1 1 d . . . . .
C26 C 0.35864(13) 0.50131(15) 1.02125(16) 0.0343(6) Uani 1 1 d . . . . .
H26A H 0.3420 0.4907 1.0491 0.041 Uiso 1 1 calc R U . . .
H26B H 0.3786 0.5474 1.0406 0.041 Uiso 1 1 calc R U . . .
C27 C 0.40221(12) 0.44543(15) 1.03928(16) 0.0333(6) Uani 1 1 d . . . . .
H27A H 0.4416 0.4657 1.0622 0.040 Uiso 1 1 calc R U . . .
H27B H 0.4091 0.4107 1.0799 0.040 Uiso 1 1 calc R U . . .
C28 C 0.39721(11) 0.35795(13) 0.94553(15) 0.0260(5) Uani 1 1 d . . . . .
C29 C 0.44809(11) 0.32444(14) 1.01721(17) 0.0335(6) Uani 1 1 d . . . . .
H29 H 0.4642 0.3394 1.0719 0.040 Uiso 1 1 calc R U . . .
C30 C 0.47543(12) 0.26998(15) 1.00999(19) 0.0378(6) Uani 1 1 d . . . . .
H30 H 0.5095 0.2473 1.0595 0.045 Uiso 1 1 calc R U . . .
C31 C 0.45337(12) 0.24833(13) 0.93104(19) 0.0346(6) Uani 1 1 d . . . . .
H31 H 0.4728 0.2116 0.9261 0.042 Uiso 1 1 calc R U . . .
C32 C 0.40297(11) 0.28041(12) 0.85942(17) 0.0287(5) Uani 1 1 d . . . . .
H32 H 0.3880 0.2654 0.8052 0.034 Uiso 1 1 calc R U . . .
C33 C 0.37352(10) 0.33447(12) 0.86491(15) 0.0241(5) Uani 1 1 d . . . . .
C34 C 0.26139(12) 0.54561(12) 0.88657(16) 0.0276(5) Uani 1 1 d . . . . .
C35 C 0.21695(11) 0.54595(12) 0.79790(16) 0.0261(5) Uani 1 1 d . . . . .
C36 C 0.16678(13) 0.59001(13) 0.75879(18) 0.0320(6) Uani 1 1 d . . . . .
H36 H 0.1355 0.5892 0.6989 0.038 Uiso 1 1 calc R U . . .
C37 C 0.16267(14) 0.63494(13) 0.8074(2) 0.0379(7) Uani 1 1 d . . . . .
H37 H 0.1286 0.6649 0.7804 0.045 Uiso 1 1 calc R U . . .
C38 C 0.20742(15) 0.63632(14) 0.8939(2) 0.0392(7) Uani 1 1 d . . . . .
H38 H 0.2048 0.6680 0.9265 0.047 Uiso 1 1 calc R U . . .
C39 C 0.25648(14) 0.59144(13) 0.93392(19) 0.0342(6) Uani 1 1 d . . . . .
H39 H 0.2869 0.5919 0.9939 0.041 Uiso 1 1 calc R U . . .
C40 C 0.17071(11) 0.37022(13) 0.75969(16) 0.0279(5) Uani 1 1 d . . . . .
H40 H 0.1585 0.4197 0.7558 0.033 Uiso 1 1 calc R U . . .
C41 C 0.11496(12) 0.32798(14) 0.69218(18) 0.0344(6) Uani 1 1 d . . . . .
H41A H 0.0851 0.3322 0.6996 0.052 Uiso 1 1 calc R U . . .
H41B H 0.1263 0.2790 0.6972 0.052 Uiso 1 1 calc R U . . .
H41C H 0.0974 0.3454 0.6360 0.052 Uiso 1 1 calc R U . . .
C42 C 0.20183(13) 0.34324(14) 0.84790(17) 0.0335(6) Uani 1 1 d . . . . .
H42A H 0.1728 0.3419 0.8570 0.050 Uiso 1 1 calc R U . . .
H42B H 0.2355 0.3741 0.8898 0.050 Uiso 1 1 calc R U . . .
H42C H 0.2173 0.2963 0.8539 0.050 Uiso 1 1 calc R U . . .
O1S O -0.0025(2) 0.3490(2) 0.3360(3) 0.0552(12) Uani 0.5 1 d D . P B -2
C1S C 0.0202(5) 0.2992(4) 0.3142(5) 0.056(2) Uani 0.5 1 d D . P B -2
H1S1 H 0.0086 0.2517 0.3175 0.068 Uiso 0.5 1 calc R U P B -2
H1S2 H 0.0650 0.3019 0.3526 0.068 Uiso 0.5 1 calc R U P B -2
C2S C -0.0082(4) 0.3167(4) 0.2231(4) 0.057(2) Uani 0.5 1 d D . P B -2
H2S1 H 0.0163 0.2985 0.2094 0.068 Uiso 0.5 1 calc R U P B -2
H2S2 H -0.0500 0.2985 0.1816 0.068 Uiso 0.5 1 calc R U P B -2
C3S C -0.0074(5) 0.3960(3) 0.2259(5) 0.065(2) Uani 0.5 1 d D . P B -2
H3S1 H -0.0437 0.4156 0.1716 0.078 Uiso 0.5 1 calc R U P B -2
H3S2 H 0.0293 0.4146 0.2379 0.078 Uiso 0.5 1 calc R U P B -2
C4S C -0.0070(4) 0.4130(3) 0.2979(4) 0.0527(17) Uani 0.5 1 d D . P B -2
H4S1 H 0.0278 0.4434 0.3401 0.063 Uiso 0.5 1 calc R U P B -2
H4S2 H -0.0447 0.4376 0.2755 0.063 Uiso 0.5 1 calc R U P B -2
O2S O 0.0168(2) 0.5675(2) 0.5669(3) 0.0495(11) Uani 0.5 1 d D . P C -2
C5S C 0.0110(4) 0.4983(4) 0.5840(5) 0.060(2) Uani 0.5 1 d D . P C -2
H5S1 H -0.0122 0.4972 0.6037 0.073 Uiso 0.5 1 calc R U P C -2
H5S2 H 0.0513 0.4775 0.6284 0.073 Uiso 0.5 1 calc R U P C -2
C6S C -0.0227(10) 0.4585(7) 0.5009(7) 0.065(4) Uani 0.5 1 d D . P C -2
H6S1 H -0.0036 0.4127 0.5103 0.078 Uiso 0.5 1 calc R U P C -2
H6S2 H -0.0656 0.4513 0.4736 0.078 Uiso 0.5 1 calc R U P C -2
C7S C -0.0174(4) 0.5054(4) 0.4467(5) 0.059(2) Uani 0.5 1 d D . P C -2
H7S1 H -0.0006 0.4797 0.4248 0.071 Uiso 0.5 1 calc R U P C -2
H7S2 H -0.0571 0.5253 0.3985 0.071 Uiso 0.5 1 calc R U P C -2
C8S C 0.0261(8) 0.5618(7) 0.5091(7) 0.057(3) Uani 0.5 1 d D . P C -2
H8S1 H 0.0685 0.5486 0.5385 0.069 Uiso 0.5 1 calc R U P C -2
H8S2 H 0.0173 0.6066 0.4794 0.069 Uiso 0.5 1 calc R U P C -2

loop_
_atom_site_aniso_label
_atom_site_aniso_U_11
_atom_site_aniso_U_22
_atom_site_aniso_U_33
_atom_site_aniso_U_23
_atom_site_aniso_U_13
_atom_site_aniso_U_12
Ti1 0.0224(2) 0.0213(2) 0.0221(2) 0.00141(16) 0.01631(18) 0.00254(16)
Ti2 0.0215(2) 0.0198(2) 0.0213(2) 0.00115(15) 0.01524(18) 0.00101(15)
O1 0.0277(8) 0.0228(8) 0.0228(8) 0.0013(6) 0.0177(7) 0.0024(7)
O2 0.0228(8) 0.0205(8) 0.0207(8) 0.0007(6) 0.0144(7) 0.0007(6)
O3 0.0357(10) 0.0256(9) 0.0304(9) 0.0024(7) 0.0249(8) 0.0012(7)
O4 0.0240(8) 0.0228(8) 0.0196(8) -0.0020(6) 0.0145(7) -0.0014(6)
O5 0.0294(9) 0.0276(9) 0.0312(9) 0.0056(7) 0.0235(8) 0.0059(7)
O6 0.0267(8) 0.0206(8) 0.0293(9) 0.0022(6) 0.0207(8) 0.0025(6)
O7 0.0249(8) 0.0227(8) 0.0236(8) 0.0011(6) 0.0157(7) 0.0038(6)
O8 0.0254(8) 0.0241(8) 0.0266(8) -0.0008(7) 0.0189(7) -0.0011(7)
N1 0.0259(10) 0.0192(9) 0.0257(10) 0.0009(8) 0.0183(9) 0.0032(8)
N2 0.0248(10) 0.0193(9) 0.0247(10) -0.0002(7) 0.0177(9) 0.0006(8)
N3 0.0305(11) 0.0278(10) 0.0268(10) -0.0027(8) 0.0218(9) -0.0046(8)
N4 0.0251(10) 0.0294(11) 0.0222(10) 0.0010(8) 0.0156(9) -0.0018(8)
C1 0.0245(11) 0.0205(11) 0.0264(12) 0.0004(9) 0.0197(10) -0.0026(9)
C2 0.0295(13) 0.0247(12) 0.0326(13) -0.0018(10) 0.0206(11) 0.0051(10)
C3 0.0304(13) 0.0204(11) 0.0316(13) -0.0016(9) 0.0227(11) 0.0009(9)
C4 0.0238(11) 0.0272(12) 0.0229(11) -0.0016(9) 0.0173(10) -0.0044(9)
C5 0.0323(13) 0.0266(12) 0.0313(13) -0.0041(10) 0.0239(12) -0.0063(10)
C6 0.0333(14) 0.0377(14) 0.0279(13) -0.0097(11) 0.0206(12) -0.0131(11)
C7 0.0248(12) 0.0431(15) 0.0236(12) -0.0015(11) 0.0140(11) -0.0094(11)
C8 0.0236(12) 0.0323(13) 0.0275(12) 0.0030(10) 0.0174(11) -0.0017(10)
C9 0.0243(11) 0.0262(12) 0.0237(11) -0.0005(9) 0.0183(10) -0.0043(9)
C10 0.0236(11) 0.0219(11) 0.0243(11) 0.0010(9) 0.0160(10) -0.0007(9)
C11 0.0247(12) 0.0220(11) 0.0262(12) 0.0027(9) 0.0183(10) -0.0004(9)
C12 0.0324(13) 0.0262(12) 0.0288(13) -0.0011(10) 0.0216(12) -0.0019(10)
C13 0.0289(13) 0.0365(14) 0.0244(12) -0.0018(10) 0.0142(11) -0.0051(11)
C14 0.0246(13) 0.0390(15) 0.0312(13) 0.0047(11) 0.0142(11) 0.0052(11)
C15 0.0284(13) 0.0295(13) 0.0321(13) 0.0018(10) 0.0198(12) 0.0039(10)
C16 0.0362(14) 0.0294(13) 0.0366(14) -0.0053(11) 0.0281(12) -0.0066(11)
C17 0.0441(16) 0.0295(14) 0.0430(16) 0.0020(11) 0.0326(14) 0.0006(11)
C18 0.0414(17) 0.0524(19) 0.0454(17) -0.0116(14) 0.0282(15) -0.0166(14)
C19 0.0374(14) 0.0321(13) 0.0226(12) -0.0047(10) 0.0188(11) -0.0110(11)
C20 0.078(2) 0.0265(14) 0.0383(16) -0.0068(12) 0.0392(17) -0.0104(14)
C21 0.0371(17) 0.074(2) 0.0331(16) -0.0011(15) 0.0174(14) -0.0182(16)
C22 0.059(2) 0.055(3) 0.047(3) 0.0250(19) 0.045(2) 0.031(2)
C23 0.073(3) 0.050(2) 0.081(4) 0.026(3) 0.056(4) 0.038(2)
C24 0.034(2) 0.086(4) 0.039(3) 0.019(2) 0.0200(19) 0.025(2)
C22A 0.059(2) 0.055(3) 0.047(3) 0.0250(19) 0.045(2) 0.031(2)
C23A 0.073(3) 0.050(2) 0.081(4) 0.026(3) 0.056(4) 0.038(2)
C24A 0.034(2) 0.086(4) 0.039(3) 0.019(2) 0.0200(19) 0.025(2)
C25 0.0244(11) 0.0233(11) 0.0293(12) 0.0016(9) 0.0211(11) -0.0020(9)
C26 0.0405(15) 0.0400(15) 0.0284(13) -0.0068(11) 0.0251(13) -0.0076(12)
C27 0.0332(14) 0.0424(15) 0.0231(12) -0.0027(11) 0.0179(11) -0.0076(12)
C28 0.0223(12) 0.0258(12) 0.0291(12) 0.0043(10) 0.0164(11) -0.0016(9)
C29 0.0256(13) 0.0367(14) 0.0295(13) 0.0065(11) 0.0142(11) -0.0019(11)
C30 0.0226(13) 0.0361(15) 0.0433(16) 0.0146(12) 0.0165(12) 0.0045(11)
C31 0.0276(13) 0.0265(13) 0.0533(17) 0.0084(12) 0.0279(13) 0.0040(10)
C32 0.0275(12) 0.0235(12) 0.0401(14) 0.0030(10) 0.0243(12) 0.0001(10)
C33 0.0231(11) 0.0213(11) 0.0317(13) 0.0049(9) 0.0194(11) -0.0002(9)
C34 0.0369(14) 0.0224(11) 0.0381(14) -0.0007(10) 0.0308(12) -0.0033(10)
C35 0.0345(13) 0.0188(11) 0.0381(14) 0.0015(10) 0.0295(12) -0.0016(10)
C36 0.0420(15) 0.0241(12) 0.0468(15) 0.0085(11) 0.0364(14) 0.0054(11)
C37 0.0556(18) 0.0250(13) 0.0617(19) 0.0111(12) 0.0508(17) 0.0105(12)
C38 0.066(2) 0.0245(13) 0.0593(19) -0.0008(12) 0.0551(18) 0.0011(13)
C39 0.0511(16) 0.0277(13) 0.0452(16) -0.0050(11) 0.0409(15) -0.0060(12)
C40 0.0299(13) 0.0250(12) 0.0376(14) -0.0012(10) 0.0259(12) -0.0022(10)
C41 0.0304(13) 0.0346(14) 0.0407(15) -0.0022(11) 0.0242(13) -0.0054(11)
C42 0.0401(15) 0.0355(14) 0.0360(14) -0.0041(11) 0.0296(13) -0.0056(12)
O1S 0.061(3) 0.049(3) 0.059(3) 0.008(2) 0.040(3) 0.005(2)
C1S 0.055(5) 0.049(5) 0.052(6) 0.002(4) 0.030(5) 0.009(4)
C2S 0.060(7) 0.055(5) 0.049(7) 0.001(3) 0.032(8) -0.005(4)
C3S 0.109(7) 0.051(4) 0.068(7) 0.009(3) 0.072(7) 0.012(5)
C4S 0.065(5) 0.043(4) 0.055(4) 0.003(3) 0.041(4) 0.000(3)
O2S 0.059(3) 0.040(2) 0.055(3) -0.002(2) 0.040(2) 0.000(2)
C5S 0.079(6) 0.044(4) 0.063(6) 0.003(4) 0.048(5) -0.001(4)
C6S 0.090(8) 0.044(7) 0.064(7) -0.009(5) 0.051(7) -0.011(6)
C7S 0.065(5) 0.064(5) 0.053(5) -0.013(4) 0.041(5) -0.004(4)
C8S 0.059(6) 0.056(8) 0.058(6) -0.002(4) 0.039(5) 0.003(5)

loop_
_atom_type_symbol
_atom_type_description
_atom_type_scat_dispersion_real
_atom_type_scat_dispersion_imag
_atom_type_scat_source
C C 0.0033 0.0016 'International Tables Vol C Tables 4.2.6.8 and 6.1.1.4'
H H 0.0000 0.0000 'International Tables Vol C Tables 4.2.6.8 and 6.1.1.4'
N N 0.0061 0.0033 'International Tables Vol C Tables 4.2.6.8 and 6.1.1.4'
O O 0.0106 0.0060 'International Tables Vol C Tables 4.2.6.8 and 6.1.1.4'
Ti Ti 0.2776 0.4457 'International Tables Vol C Tables 4.2.6.8 and 6.1.1.4'

loop_
_geom_angle_atom_site_label_1
_geom_angle_atom_site_label_2
_geom_angle_atom_site_label_3
_geom_angle
O3 Ti1 O5 96.01(8)
O3 Ti1 O1 98.67(7)
O5 Ti1 O1 102.83(7)
O3 Ti1 O2 95.53(7)
O5 Ti1 O2 96.96(7)
O1 Ti1 O2 154.18(7)
O3 Ti1 O4 168.39(7)
O5 Ti1 O4 91.03(7)
O1 Ti1 O4 88.71(7)
O2 Ti1 O4 74.40(6)
O3 Ti1 C1 83.55(8)
O5 Ti1 C1 175.19(8)
O1 Ti1 C1 81.96(8)
O2 Ti1 C1 78.34(7)
O4 Ti1 C1 88.67(7)
O3 Ti1 Ti2 135.83(5)
O5 Ti1 Ti2 95.37(5)
O1 Ti1 Ti2 119.97(5)
O2 Ti1 Ti2 40.68(5)
O4 Ti1 Ti2 33.72(4)
C1 Ti1 Ti2 81.74(6)
O8 Ti2 O6 92.02(7)
O8 Ti2 O7 93.02(7)
O6 Ti2 O7 163.13(7)
O8 Ti2 O4 108.29(7)
O6 Ti2 O4 96.69(7)
O7 Ti2 O4 96.99(7)
O8 Ti2 C25 96.01(8)
O6 Ti2 C25 81.38(8)
O7 Ti2 C25 82.08(8)
O4 Ti2 C25 155.69(8)
O8 Ti2 O2 178.27(7)
O6 Ti2 O2 89.32(7)
O7 Ti2 O2 85.39(7)
O4 Ti2 O2 72.62(6)
C25 Ti2 O2 83.11(7)
O8 Ti2 Ti1 144.95(5)
O6 Ti2 Ti1 93.04(5)
O7 Ti2 Ti1 92.05(5)
O4 Ti2 Ti1 36.66(5)
C25 Ti2 Ti1 119.05(6)
O2 Ti2 Ti1 35.97(4)
C11 O1 Ti1 138.29(15)
C9 O2 Ti1 123.81(14)
C9 O2 Ti2 121.97(13)
Ti1 O2 Ti2 103.34(7)
C16 O3 Ti1 144.91(16)
C19 O4 Ti2 127.61(14)
C19 O4 Ti1 120.47(13)
Ti2 O4 Ti1 109.62(7)
C22 O5 Ti1 134.8(2)
C22A O5 Ti1 141.6(3)
C35 O6 Ti2 142.11(16)
C33 O7 Ti2 141.81(15)
C40 O8 Ti2 134.86(14)
C1 N1 C10 125.86(19)
C1 N1 C2 112.90(19)
C10 N1 C2 121.07(19)
C1 N2 C4 124.7(2)
C1 N2 C3 113.30(19)
C4 N2 C3 121.70(19)
C25 N3 C34 127.0(2)
C25 N3 C26 113.0(2)
C34 N3 C26 119.9(2)
C25 N4 C28 126.8(2)
C25 N4 C27 112.7(2)
C28 N4 C27 120.2(2)
N1 C1 N2 108.1(2)
N1 C1 Ti1 125.96(16)
N2 C1 Ti1 125.41(17)
N1 C2 C3 103.16(19)
N1 C2 H2A 111.1
C3 C2 H2A 111.1
N1 C2 H2B 111.1
C3 C2 H2B 111.1
H2A C2 H2B 109.1
N2 C3 C2 101.89(18)
N2 C3 H3A 111.4
C2 C3 H3A 111.4
N2 C3 H3B 111.4
C2 C3 H3B 111.4
H3A C3 H3B 109.3
C5 C4 C9 119.0(2)
C5 C4 N2 120.0(2)
C9 C4 N2 121.0(2)
C6 C5 C4 120.9(2)
C6 C5 H5 119.5
C4 C5 H5 119.5
C7 C6 C5 120.2(2)
C7 C6 H6 119.9
C5 C6 H6 119.9
C6 C7 C8 119.5(2)
C6 C7 H7 120.2
C8 C7 H7 120.2
C9 C8 C7 121.1(2)
C9 C8 H8 119.5
C7 C8 H8 119.5
O2 C9 C8 119.2(2)
O2 C9 C4 121.7(2)
C8 C9 C4 119.0(2)
C15 C10 N1 119.5(2)
C15 C10 C11 119.4(2)
N1 C10 C11 121.2(2)
O1 C11 C12 119.2(2)
O1 C11 C10 122.4(2)
C12 C11 C10 118.3(2)
C13 C12 C11 121.3(2)
C13 C12 H12 119.3
C11 C12 H12 119.3
C12 C13 C14 119.9(2)
C12 C13 H13 120.0
C14 C13 H13 120.0
C15 C14 C13 120.0(2)
C15 C14 H14 120.0
C13 C14 H14 120.0
C14 C15 C10 121.0(2)
C14 C15 H15 119.5
C10 C15 H15 119.5
O3 C16 C18 108.2(2)
O3 C16 C17 110.6(2)
C18 C16 C17 112.7(2)
O3 C16 H16 108.4
C18 C16 H16 108.4
C17 C16 H16 108.4
C16 C17 H17A 109.5
C16 C17 H17B 109.5
H17A C17 H17B 109.5
C16 C17 H17C 109.5
H17A C17 H17C 109.5
H17B C17 H17C 109.5
C16 C18 H18A 109.5
C16 C18 H18B 109.5
H18A C18 H18B 109.5
C16 C18 H18C 109.5
H18A C18 H18C 109.5
H18B C18 H18C 109.5
O4 C19 C21 109.2(2)
O4 C19 C20 110.4(2)
C21 C19 C20 113.6(3)
O4 C19 H19 107.8
C21 C19 H19 107.8
C20 C19 H19 107.8
C19 C20 H20A 109.5
C19 C20 H20B 109.5
H20A C20 H20B 109.5
C19 C20 H20C 109.5
H20A C20 H20C 109.5
H20B C20 H20C 109.5
C19 C21 H21A 109.5
C19 C21 H21B 109.5
H21A C21 H21B 109.5
C19 C21 H21C 109.5
H21A C21 H21C 109.5
H21B C21 H21C 109.5
O5 C22 C23 109.0(5)
O5 C22 C24 109.4(3)
C23 C22 C24 110.9(6)
O5 C22 H22 109.2
C23 C22 H22 109.2
C24 C22 H22 109.2
C22 C23 H23A 109.5
C22 C23 H23B 109.5
H23A C23 H23B 109.5
C22 C23 H23C 109.5
H23A C23 H23C 109.5
H23B C23 H23C 109.5
C22 C24 H24A 109.5
C22 C24 H24B 109.5
H24A C24 H24B 109.5
C22 C24 H24C 109.5
H24A C24 H24C 109.5
H24B C24 H24C 109.5
O5 C22A C24A 112.1(5)
O5 C22A C23A 107.3(10)
C24A C22A C23A 110.9(6)
O5 C22A H22A 108.8
C24A C22A H22A 108.8
C23A C22A H22A 108.8
C22A C23A H23D 109.5
C22A C23A H23E 109.5
H23D C23A H23E 109.5
C22A C23A H23F 109.5
H23D C23A H23F 109.5
H23E C23A H23F 109.5
C22A C24A H24D 109.5
C22A C24A H24E 109.5
H24D C24A H24E 109.5
C22A C24A H24F 109.5
H24D C24A H24F 109.5
H24E C24A H24F 109.5
N3 C25 N4 107.9(2)
N3 C25 Ti2 126.07(17)
N4 C25 Ti2 125.86(17)
N3 C26 C27 103.1(2)
N3 C26 H26A 111.2
C27 C26 H26A 111.2
N3 C26 H26B 111.2
C27 C26 H26B 111.2
H26A C26 H26B 109.1
N4 C27 C26 102.9(2)
N4 C27 H27A 111.2
C26 C27 H27A 111.2
N4 C27 H27B 111.2
C26 C27 H27B 111.2
H27A C27 H27B 109.1
C29 C28 C33 118.6(2)
C29 C28 N4 119.9(2)
C33 C28 N4 121.4(2)
C30 C29 C28 121.2(3)
C30 C29 H29 119.4
C28 C29 H29 119.4
C29 C30 C31 120.2(2)
C29 C30 H30 119.9
C31 C30 H30 119.9
C32 C31 C30 119.5(3)
C32 C31 H31 120.2
C30 C31 H31 120.2
C31 C32 C33 121.4(3)
C31 C32 H32 119.3
C33 C32 H32 119.3
O7 C33 C32 119.2(2)
O7 C33 C28 121.8(2)
C32 C33 C28 119.0(2)
C39 C34 C35 119.6(2)
C39 C34 N3 119.9(2)
C35 C34 N3 120.5(2)
O6 C35 C36 118.9(2)
O6 C35 C34 122.0(2)
C36 C35 C34 119.1(2)
C37 C36 C35 120.2(3)
C37 C36 H36 119.9
C35 C36 H36 119.9
C38 C37 C36 120.5(3)
C38 C37 H37 119.8
C36 C37 H37 119.8
C37 C38 C39 120.1(2)
C37 C38 H38 119.9
C39 C38 H38 119.9
C38 C39 C34 120.4(3)
C38 C39 H39 119.8
C34 C39 H39 119.8
O8 C40 C42 108.5(2)
O8 C40 C41 109.6(2)
C42 C40 C41 112.0(2)
O8 C40 H40 108.9
C42 C40 H40 108.9
C41 C40 H40 108.9
C40 C41 H41A 109.5
C40 C41 H41B 109.5
H41A C41 H41B 109.5
C40 C41 H41C 109.5
H41A C41 H41C 109.5
H41B C41 H41C 109.5
C40 C42 H42A 109.5
C40 C42 H42B 109.5
H42A C42 H42B 109.5
C40 C42 H42C 109.5
H42A C42 H42C 109.5
H42B C42 H42C 109.5
C1S O1S C4S 107.6(5)
O1S C1S C2S 105.2(5)
O1S C1S H1S1 110.7
C2S C1S H1S1 110.7
O1S C1S H1S2 110.7
C2S C1S H1S2 110.7
H1S1 C1S H1S2 108.8
C3S C2S C1S 100.9(5)
C3S C2S H2S1 111.6
C1S C2S H2S1 111.6
C3S C2S H2S2 111.6
C1S C2S H2S2 111.6
H2S1 C2S H2S2 109.4
C2S C3S C4S 104.0(5)
C2S C3S H3S1 111.0
C4S C3S H3S1 111.0
C2S C3S H3S2 111.0
C4S C3S H3S2 111.0
H3S1 C3S H3S2 109.0
O1S C4S C3S 107.5(5)
O1S C4S H4S1 110.2
C3S C4S H4S1 110.2
O1S C4S H4S2 110.2
C3S C4S H4S2 110.2
H4S1 C4S H4S2 108.5
C8S O2S C5S 105.4(7)
O2S C5S C6S 106.2(7)
O2S C5S H5S1 110.5
C6S C5S H5S1 110.5
O2S C5S H5S2 110.5
C6S C5S H5S2 110.5
H5S1 C5S H5S2 108.7
C7S C6S C5S 104.0(8)
C7S C6S H6S1 111.0
C5S C6S H6S1 111.0
C7S C6S H6S2 111.0
C5S C6S H6S2 111.0
H6S1 C6S H6S2 109.0
C8S C7S C6S 102.6(7)
C8S C7S H7S1 111.2
C6S C7S H7S1 111.2
C8S C7S H7S2 111.2
C6S C7S H7S2 111.2
H7S1 C7S H7S2 109.2
O2S C8S C7S 105.6(8)
O2S C8S H8S1 110.6
C7S C8S H8S1 110.6
O2S C8S H8S2 110.6
C7S C8S H8S2 110.6
H8S1 C8S H8S2 108.7

loop_
_geom_bond_atom_site_label_1
_geom_bond_atom_site_label_2
_geom_bond_distance
Ti1 O3 1.8413(17)
Ti1 O5 1.8465(17)
Ti1 O1 1.8811(16)
Ti1 O2 2.0122(16)
Ti1 O4 2.1126(16)
Ti1 C1 2.231(2)
Ti1 Ti2 3.3332(6)
Ti2 O8 1.8145(16)
Ti2 O6 1.8772(16)
Ti2 O7 1.8844(16)
Ti2 O4 1.9646(16)
Ti2 C25 2.210(2)
Ti2 O2 2.2332(16)
O1 C11 1.336(3)
O2 C9 1.358(3)
O3 C16 1.411(3)
O4 C19 1.442(3)
O5 C22 1.404(4)
O5 C22A 1.404(4)
O6 C35 1.331(3)
O7 C33 1.327(3)
O8 C40 1.431(3)
N1 C1 1.336(3)
N1 C10 1.410(3)
N1 C2 1.478(3)
N2 C1 1.340(3)
N2 C4 1.408(3)
N2 C3 1.485(3)
N3 C25 1.345(3)
N3 C34 1.415(3)
N3 C26 1.474(3)
N4 C25 1.348(3)
N4 C28 1.412(3)
N4 C27 1.479(3)
C2 C3 1.515(3)
C2 H2A 0.9900
C2 H2B 0.9900
C3 H3A 0.9900
C3 H3B 0.9900
C4 C5 1.396(3)
C4 C9 1.406(3)
C5 C6 1.381(4)
C5 H5 0.9500
C6 C7 1.380(4)
C6 H6 0.9500
C7 C8 1.392(4)
C7 H7 0.9500
C8 C9 1.390(3)
C8 H8 0.9500
C10 C15 1.391(3)
C10 C11 1.415(3)
C11 C12 1.397(3)
C12 C13 1.381(4)
C12 H12 0.9500
C13 C14 1.382(4)
C13 H13 0.9500
C14 C15 1.380(4)
C14 H14 0.9500
C15 H15 0.9500
C16 C18 1.511(4)
C16 C17 1.516(4)
C16 H16 1.0000
C17 H17A 0.9800
C17 H17B 0.9800
C17 H17C 0.9800
C18 H18A 0.9800
C18 H18B 0.9800
C18 H18C 0.9800
C19 C21 1.512(4)
C19 C20 1.515(4)
C19 H19 1.0000
C20 H20A 0.9800
C20 H20B 0.9800
C20 H20C 0.9800
C21 H21A 0.9800
C21 H21B 0.9800
C21 H21C 0.9800
C22 C23 1.524(4)
C22 C24 1.524(4)
C22 H22 1.0000
C23 H23A 0.9800
C23 H23B 0.9800
C23 H23C 0.9800
C24 H24A 0.9800
C24 H24B 0.9800
C24 H24C 0.9800
C22A C24A 1.524(4)
C22A C23A 1.524(4)
C22A H22A 1.0000
C23A H23D 0.9800
C23A H23E 0.9800
C23A H23F 0.9800
C24A H24D 0.9800
C24A H24E 0.9800
C24A H24F 0.9800
C26 C27 1.511(4)
C26 H26A 0.9900
C26 H26B 0.9900
C27 H27A 0.9900
C27 H27B 0.9900
C28 C29 1.398(3)
C28 C33 1.409(3)
C29 C30 1.381(4)
C29 H29 0.9500
C30 C31 1.381(4)
C30 H30 0.9500
C31 C32 1.380(4)
C31 H31 0.9500
C32 C33 1.398(3)
C32 H32 0.9500
C34 C39 1.396(3)
C34 C35 1.402(4)
C35 C36 1.401(4)
C36 C37 1.392(4)
C36 H36 0.9500
C37 C38 1.372(4)
C37 H37 0.9500
C38 C39 1.388(4)
C38 H38 0.9500
C39 H39 0.9500
C40 C42 1.513(4)
C40 C41 1.515(4)
C40 H40 1.0000
C41 H41A 0.9800
C41 H41B 0.9800
C41 H41C 0.9800
C42 H42A 0.9800
C42 H42B 0.9800
C42 H42C 0.9800
O1S C1S 1.397(10)
O1S C4S 1.424(7)
C1S C2S 1.533(5)
C1S H1S1 0.9900
C1S H1S2 0.9900
C2S C3S 1.524(5)
C2S H2S1 0.9900
C2S H2S2 0.9900
C3S C4S 1.525(5)
C3S H3S1 0.9900
C3S H3S2 0.9900
C4S H4S1 0.9900
C4S H4S2 0.9900
O2S C8S 1.397(11)
O2S C5S 1.415(8)
C5S C6S 1.526(5)
C5S H5S1 0.9900
C5S H5S2 0.9900
C6S C7S 1.526(5)
C6S H6S1 0.9900
C6S H6S2 0.9900
C7S C8S 1.524(5)
C7S H7S1 0.9900
C7S H7S2 0.9900
C8S H8S1 0.9900
C8S H8S2 0.9900

loop_
_geom_torsion_atom_site_label_1
_geom_torsion_atom_site_label_2
_geom_torsion_atom_site_label_3
_geom_torsion_atom_site_label_4
_geom_torsion
O3 Ti1 O1 C11 -104.7(2)
O5 Ti1 O1 C11 157.0(2)
O2 Ti1 O1 C11 17.9(3)
O4 Ti1 O1 C11 66.3(2)
C1 Ti1 O1 C11 -22.6(2)
Ti2 Ti1 O1 C11 53.0(2)
O5 Ti1 O3 C16 161.6(3)
O1 Ti1 O3 C16 57.6(3)
O2 Ti1 O3 C16 -100.7(3)
O4 Ti1 O3 C16 -71.3(5)
C1 Ti1 O3 C16 -23.2(3)
Ti2 Ti1 O3 C16 -94.3(3)
O3 Ti1 O5 C22 75.2(3)
O1 Ti1 O5 C22 175.5(3)
O2 Ti1 O5 C22 -21.2(3)
O4 Ti1 O5 C22 -95.6(3)
Ti2 Ti1 O5 C22 -62.1(3)
O3 Ti1 O5 C22A 28.8(5)
O1 Ti1 O5 C22A 129.1(5)
O2 Ti1 O5 C22A -67.6(5)
O4 Ti1 O5 C22A -142.0(5)
Ti2 Ti1 O5 C22A -108.5(5)
O8 Ti2 O6 C35 87.2(2)
O7 Ti2 O6 C35 -20.1(4)
O4 Ti2 O6 C35 -164.1(2)
C25 Ti2 O6 C35 -8.5(2)
O2 Ti2 O6 C35 -91.7(2)
Ti1 Ti2 O6 C35 -127.5(2)
O8 Ti2 O7 C33 -94.2(2)
O6 Ti2 O7 C33 12.9(4)
O4 Ti2 O7 C33 156.9(2)
C25 Ti2 O7 C33 1.4(2)
O2 Ti2 O7 C33 85.1(2)
Ti1 Ti2 O7 C33 120.5(2)
O6 Ti2 O8 C40 -20.0(2)
O7 Ti2 O8 C40 143.9(2)
O4 Ti2 O8 C40 -117.7(2)
C25 Ti2 O8 C40 61.6(2)
Ti1 Ti2 O8 C40 -118.19(19)
C10 N1 C1 N2 -178.5(2)
C2 N1 C1 N2 -3.1(3)
C10 N1 C1 Ti1 9.5(3)
C2 N1 C1 Ti1 -175.11(16)
C4 N2 C1 N1 -176.18(19)
C3 N2 C1 N1 -2.5(3)
C4 N2 C1 Ti1 -4.2(3)
C3 N2 C1 Ti1 169.51(15)
C1 N1 C2 C3 7.1(3)
C10 N1 C2 C3 -177.24(19)
C1 N2 C3 C2 6.7(2)
C4 N2 C3 C2 -179.43(19)
N1 C2 C3 N2 -7.6(2)
C1 N2 C4 C5 165.2(2)
C3 N2 C4 C5 -8.0(3)
C1 N2 C4 C9 -15.8(3)
C3 N2 C4 C9 171.0(2)
C9 C4 C5 C6 3.0(3)
N2 C4 C5 C6 -178.0(2)
C4 C5 C6 C7 1.4(4)
C5 C6 C7 C8 -3.1(4)
C6 C7 C8 C9 0.2(4)
Ti1 O2 C9 C8 -128.51(19)
Ti2 O2 C9 C8 93.3(2)
Ti1 O2 C9 C4 54.4(3)
Ti2 O2 C9 C4 -83.8(2)
C7 C8 C9 O2 -173.0(2)
C7 C8 C9 C4 4.2(3)
C5 C4 C9 O2 171.4(2)
N2 C4 C9 O2 -7.6(3)
C5 C4 C9 C8 -5.7(3)
N2 C4 C9 C8 175.3(2)
C1 N1 C10 C15 168.4(2)
C2 N1 C10 C15 -6.6(3)
C1 N1 C10 C11 -12.0(3)
C2 N1 C10 C11 173.0(2)
Ti1 O1 C11 C12 -155.08(18)
Ti1 O1 C11 C10 26.3(3)
C15 C10 C11 O1 176.0(2)
N1 C10 C11 O1 -3.7(3)
C15 C10 C11 C12 -2.6(3)
N1 C10 C11 C12 177.7(2)
O1 C11 C12 C13 -176.8(2)
C10 C11 C12 C13 1.9(4)
C11 C12 C13 C14 -0.1(4)
C12 C13 C14 C15 -1.0(4)
C13 C14 C15 C10 0.2(4)
N1 C10 C15 C14 -178.7(2)
C11 C10 C15 C14 1.6(4)
Ti1 O3 C16 C18 166.8(2)
Ti1 O3 C16 C17 -69.3(3)
Ti2 O4 C19 C21 73.7(3)
Ti1 O4 C19 C21 -125.36(19)
Ti2 O4 C19 C20 -51.8(3)
Ti1 O4 C19 C20 109.1(2)
Ti1 O5 C22 C23 171.4(7)
Ti1 O5 C22 C24 -67.2(5)
Ti1 O5 C22A C24A 54.2(9)
Ti1 O5 C22A C23A 176.1(10)
C34 N3 C25 N4 -176.8(2)
C26 N3 C25 N4 0.5(3)
C34 N3 C25 Ti2 7.3(3)
C26 N3 C25 Ti2 -175.44(16)
C28 N4 C25 N3 -178.5(2)
C27 N4 C25 N3 -4.3(3)
C28 N4 C25 Ti2 -2.6(3)
C27 N4 C25 Ti2 171.56(16)
C25 N3 C26 C27 3.3(3)
C34 N3 C26 C27 -179.2(2)
C25 N4 C27 C26 6.2(3)
C28 N4 C27 C26 -179.2(2)
N3 C26 C27 N4 -5.3(2)
C25 N4 C28 C29 -175.5(2)
C27 N4 C28 C29 10.8(3)
C25 N4 C28 C33 4.4(4)
C27 N4 C28 C33 -169.3(2)
C33 C28 C29 C30 0.8(4)
N4 C28 C29 C30 -179.3(2)
C28 C29 C30 C31 1.2(4)
C29 C30 C31 C32 -1.5(4)
C30 C31 C32 C33 -0.1(4)
Ti2 O7 C33 C32 179.10(17)
Ti2 O7 C33 C28 -0.1(4)
C31 C32 C33 O7 -177.1(2)
C31 C32 C33 C28 2.1(3)
C29 C28 C33 O7 176.8(2)
N4 C28 C33 O7 -3.1(3)
C29 C28 C33 C32 -2.4(3)
N4 C28 C33 C32 177.7(2)
C25 N3 C34 C39 174.3(2)
C26 N3 C34 C39 -2.7(3)
C25 N3 C34 C35 -5.5(4)
C26 N3 C34 C35 177.4(2)
Ti2 O6 C35 C36 -167.68(18)
Ti2 O6 C35 C34 12.0(4)
C39 C34 C35 O6 177.1(2)
N3 C34 C35 O6 -3.1(3)
C39 C34 C35 C36 -3.2(3)
N3 C34 C35 C36 176.6(2)
O6 C35 C36 C37 -177.4(2)
C34 C35 C36 C37 2.8(4)
C35 C36 C37 C38 -0.3(4)
C36 C37 C38 C39 -1.7(4)
C37 C38 C39 C34 1.3(4)
C35 C34 C39 C38 1.2(4)
N3 C34 C39 C38 -178.6(2)
Ti2 O8 C40 C42 -96.1(2)
Ti2 O8 C40 C41 141.41(19)
C4S O1S C1S C2S -36.6(9)
O1S C1S C2S C3S 37.9(9)
C1S C2S C3S C4S -24.7(9)
C1S O1S C4S C3S 19.9(9)
C2S C3S C4S O1S 4.8(10)
C8S O2S C5S C6S -36.2(9)
O2S C5S C6S C7S 16.3(16)
C5S C6S C7S C8S 8(2)
C5S O2S C8S C7S 41.6(13)
C6S C7S C8S O2S -30(2)
